data_4304366
loop_
_publ_author_name
'Gloria Agust\'i'
'M. Carmen Mu\~noz'
'Ana B. Gaspar'
'Jos\'e A. Real'

_publ_section_title
;
Spin-Crossover Behavior in Cyanide-bridged Iron(II)-Gold(I) Bimetallic 2D
Hofmann-like Metal-Organic Frameworks
;
_journal_name_full 'Inorganic Chemistry'
_journal_page_first 2552
_journal_page_last 2561
_journal_paper_doi 10.1021/ic701865k
_journal_volume 47
_journal_year 2008
_chemical_formula_sum 'C28 H16 Au4 Fe2 I4 N12'
_chemical_formula_weight 1927.70
_chemical_name_systematic
;
 ?
;
_space_group_IT_number 2
_symmetry_cell_setting triclinic
_symmetry_space_group_name_Hall '-P 1'
_symmetry_space_group_name_H-M 'P -1'
_atom_sites_solution_hydrogens geom
_atom_sites_solution_primary direct
_atom_sites_solution_secondary difmap
_audit_creation_method SHELXL-97
_cell_angle_alpha 87.8420(10)
_cell_angle_beta 87.5680(10)
_cell_angle_gamma 84.6320(10)
_cell_formula_units_Z 2
_cell_length_a 10.5380(2)
_cell_length_b 12.9200(3)
_cell_length_c 15.7420(4)
_cell_measurement_temperature 293(2)
_cell_volume 2130.74(8)
_computing_cell_refinement 'HKL DENZO'
_computing_data_collection COLLECT
_computing_data_reduction 'HKL DENZO and SCALEPACK'
_computing_structure_refinement 'SHELXL-97 (Sheldrick, 1997)'
_computing_structure_solution SHELXS-97
_diffrn_ambient_temperature 293(2)
_diffrn_measured_fraction_theta_full 0.976
_diffrn_measured_fraction_theta_max 0.976
_diffrn_radiation_monochromator graphite
_diffrn_radiation_source 'fine-focus sealed tube'
_diffrn_radiation_type MoK\a
_diffrn_radiation_wavelength 0.71073
_diffrn_reflns_av_R_equivalents 0.0610
_diffrn_reflns_av_sigmaI/netI 0.1021
_diffrn_reflns_limit_h_max 13
_diffrn_reflns_limit_h_min -13
_diffrn_reflns_limit_k_max 16
_diffrn_reflns_limit_k_min -16
_diffrn_reflns_limit_l_max 20
_diffrn_reflns_limit_l_min -20
_diffrn_reflns_number 17149
_diffrn_reflns_theta_full 27.51
_diffrn_reflns_theta_max 27.51
_diffrn_reflns_theta_min 1.30
_exptl_absorpt_coefficient_mu 17.315
_exptl_crystal_colour yellow
_exptl_crystal_density_diffrn 3.005
_exptl_crystal_density_method 'not measured'
_exptl_crystal_description prismatic
_exptl_crystal_F_000 1696
_exptl_crystal_size_max 0.08
_exptl_crystal_size_mid 0.04
_exptl_crystal_size_min 0.04
_refine_diff_density_max 0.776
_refine_diff_density_min -0.830
_refine_diff_density_rms 0.443
_refine_ls_extinction_method none
_refine_ls_goodness_of_fit_ref 0.887
_refine_ls_hydrogen_treatment mixed
_refine_ls_matrix_type full
_refine_ls_number_parameters 452
_refine_ls_number_reflns 9561
_refine_ls_number_restraints 0
_refine_ls_restrained_S_all 0.887
_refine_ls_R_factor_all 0.0922
_refine_ls_R_factor_gt 0.0526
_refine_ls_shift/su_max 0.081
_refine_ls_shift/su_mean 0.018
_refine_ls_structure_factor_coef Fsqd
_refine_ls_weighting_details 'calc w=1/[\s^2^(Fo^2^)+(0.0896P)^2^+0.0000P] where P=(Fo^2^+2Fc^2^)/3'
_refine_ls_weighting_scheme calc
_refine_ls_wR_factor_gt 0.1196
_refine_ls_wR_factor_ref 0.1396
_reflns_number_gt 6561
_reflns_number_total 9561
_reflns_threshold_expression >2sigma(I)
_cod_data_source_file ic701865k-file004.cif
_cod_data_source_block Compound_4
_cod_database_code 4304366

loop_
_symmetry_equiv_pos_as_xyz
'x, y, z'
'-x, -y, -z'

loop_
_atom_site_label
_atom_site_type_symbol
_atom_site_fract_x
_atom_site_fract_y
_atom_site_fract_z
_atom_site_U_iso_or_equiv
_atom_site_adp_type
_atom_site_occupancy
_atom_site_symmetry_multiplicity
_atom_site_calc_flag
_atom_site_refinement_flags
_atom_site_disorder_assembly
_atom_site_disorder_group
Fe1 Fe 0.73022(15) 0.32214(14) -0.06147(11) 0.0096(4) Uani 1 1 d . . .
Fe2 Fe 0.80640(16) 0.78324(14) 0.46033(12) 0.0110(4) Uani 1 1 d . . .
Au1 Au 0.76718(5) 1.06457(4) 0.69271(3) 0.01530(14) Uani 1 1 d . . .
Au2 Au 1.30665(4) 0.79039(4) 0.45508(3) 0.01427(13) Uani 1 1 d . . .
Au3 Au 0.77542(5) 0.52812(4) 0.21030(3) 0.01489(14) Uani 1 1 d . . .
Au4 Au 1.22964(4) 0.31798(4) -0.05492(3) 0.01492(14) Uani 1 1 d . . .
I1 I 0.47610(9) 0.00539(8) 0.17033(7) 0.0327(3) Uani 1 1 d . . .
I2 I 0.97402(10) 0.70264(10) -0.22117(10) 0.0525(4) Uani 1 1 d . . .
I3 I 0.47866(9) 0.47753(8) 0.64367(7) 0.0285(2) Uani 1 1 d . . .
I4 I 0.67620(10) 1.22932(8) 0.31479(6) 0.0286(2) Uani 1 1 d . . .
N1 N 0.7336(10) 0.1611(8) 0.0014(6) 0.010(2) Uani 1 1 d . . .
N2 N 0.7191(9) 0.4813(8) -0.1207(7) 0.012(2) Uani 1 1 d . . .
N3 N 0.7475(10) 0.2473(9) -0.1790(7) 0.017(3) Uani 1 1 d . . .
N4 N 0.5279(9) 0.3191(9) -0.0571(7) 0.017(3) Uani 1 1 d . . .
N5 N 0.7212(10) 0.3870(8) 0.0619(7) 0.015(2) Uani 1 1 d . . .
N6 N 0.9321(10) 0.3140(8) -0.0577(7) 0.016(2) Uani 1 1 d . . .
N7 N 0.7900(10) 0.6435(9) 0.5467(7) 0.017(3) Uani 1 1 d . . .
N8 N 0.8282(9) 0.9121(9) 0.3635(7) 0.015(2) Uani 1 1 d . . .
N9 N 0.7895(11) 0.8862(9) 0.5625(7) 0.022(3) Uani 1 1 d . . .
N10 N 1.0128(10) 0.7686(9) 0.4662(7) 0.016(3) Uani 1 1 d . . .
N11 N 0.8154(10) 0.6768(8) 0.3561(7) 0.016(3) Uani 1 1 d . . .
N12 N 0.6022(9) 0.8060(9) 0.4481(7) 0.017(3) Uani 1 1 d . . .
C1 C 0.6370(18) 0.1368(16) 0.0566(12) 0.020(5) Uani 1 1 d . . .
H1 H 0.5765 0.1890 0.0751 0.028(14) Uiso 1 1 calc R . .
C2 C 0.6282(12) 0.0380(11) 0.0847(9) 0.018(3) Uani 1 1 d . . .
C3 C 0.7182(13) -0.0418(11) 0.0585(10) 0.027(4) Uani 1 1 d . . .
H3 H 0.7123 -0.1101 0.0781 0.028(14) Uiso 1 1 calc R . .
C4 C 0.8142(13) -0.0169(12) 0.0039(10) 0.026(4) Uani 1 1 d . . .
H4 H 0.8754 -0.0686 -0.0146 0.028(14) Uiso 1 1 calc R . .
C5 C 0.8218(12) 0.0854(11) -0.0247(9) 0.019(3) Uani 1 1 d . . .
H5 H 0.8882 0.1018 -0.0620 0.028(14) Uiso 1 1 calc R . .
C6 C 0.8214(12) 0.5331(10) -0.1454(9) 0.020(3) Uani 1 1 d . . .
H6 H 0.9024 0.5004 -0.1367 0.028(14) Uiso 1 1 calc R . .
C7 C 0.8116(13) 0.6323(11) -0.1828(10) 0.024(3) Uani 1 1 d . . .
C8 C 0.6907(17) 0.6849(16) -0.1963(12) 0.030(5) Uani 1 1 d . . .
H8 H 0.6808 0.7511 -0.2218 0.028(14) Uiso 1 1 calc R . .
C9 C 0.5873(12) 0.6317(11) -0.1691(9) 0.020(3) Uani 1 1 d . . .
H9 H 0.5050 0.6631 -0.1755 0.028(14) Uiso 1 1 calc R . .
C10 C 0.6047(13) 0.5333(11) -0.1328(8) 0.019(3) Uani 1 1 d . . .
H10 H 0.5326 0.5006 -0.1155 0.028(14) Uiso 1 1 calc R . .
C11 C 0.7541(11) 0.1819(10) -0.2287(8) 0.014(3) Uani 1 1 d . . .
C12 C 1.4177(11) 0.3172(10) -0.0555(9) 0.016(3) Uani 1 1 d . . .
C13 C 0.7412(12) 0.4355(11) 0.1175(8) 0.014(3) Uani 1 1 d . . .
C14 C 1.0422(12) 0.3127(10) -0.0552(8) 0.015(3) Uani 1 1 d . . .
C15 C 0.6768(11) 0.6115(10) 0.5679(8) 0.016(3) Uani 1 1 d . . .
H15 H 0.6041 0.6518 0.5505 0.028(14) Uiso 1 1 calc R . .
C16 C 0.6628(13) 0.5199(11) 0.6151(8) 0.018(3) Uani 1 1 d . . .
C17 C 0.7666(13) 0.4569(12) 0.6407(9) 0.025(3) Uani 1 1 d . . .
H17 H 0.7592 0.3940 0.6703 0.028(14) Uiso 1 1 calc R . .
C18 C 0.8854(13) 0.4941(13) 0.6191(10) 0.033(4) Uani 1 1 d . . .
H18 H 0.9600 0.4567 0.6365 0.028(14) Uiso 1 1 calc R . .
C19 C 0.8914(18) 0.5849(15) 0.5727(12) 0.030(5) Uani 1 1 d . . .
H19 H 0.9714 0.6069 0.5586 0.028(14) Uiso 1 1 calc R . .
C20 C 0.7649(18) 1.0070(15) 0.3669(13) 0.023(5) Uani 1 1 d . . .
H20 H 0.7107 1.0227 0.4137 0.028(14) Uiso 1 1 calc R . .
C21 C 0.7777(13) 1.0819(11) 0.3032(9) 0.020(3) Uani 1 1 d . . .
C22 C 0.8548(11) 1.0606(11) 0.2319(8) 0.018(3) Uani 1 1 d . . .
H22 H 0.8612 1.1097 0.1876 0.028(14) Uiso 1 1 calc R . .
C23 C 0.9218(14) 0.9643(12) 0.2286(11) 0.032(4) Uani 1 1 d . . .
H23 H 0.9771 0.9479 0.1824 0.028(14) Uiso 1 1 calc R . .
C24 C 0.9068(12) 0.8936(12) 0.2931(9) 0.024(4) Uani 1 1 d . . .
H24 H 0.9524 0.8286 0.2893 0.028(14) Uiso 1 1 calc R . .
C25 C 0.7805(12) 0.9459(10) 0.6139(8) 0.017(3) Uani 1 1 d . . .
C26 C 1.1192(13) 0.7731(11) 0.4634(8) 0.019(3) Uani 1 1 d . . .
C27 C 0.8044(12) 0.6227(12) 0.3027(9) 0.022(3) Uani 1 1 d . . .
C28 C 0.4932(12) 0.8037(10) 0.4488(8) 0.014(3) Uani 1 1 d . . .

loop_
_atom_site_aniso_label
_atom_site_aniso_U_11
_atom_site_aniso_U_22
_atom_site_aniso_U_33
_atom_site_aniso_U_23
_atom_site_aniso_U_13
_atom_site_aniso_U_12
Fe1 0.0068(8) 0.0118(10) 0.0105(9) -0.0035(8) 0.0012(7) -0.0017(7)
Fe2 0.0074(8) 0.0128(10) 0.0132(10) -0.0051(8) -0.0003(7) -0.0007(7)
Au1 0.0198(3) 0.0146(3) 0.0120(3) -0.0051(2) 0.0010(2) -0.0029(2)
Au2 0.0061(2) 0.0189(3) 0.0179(3) 0.0007(2) -0.00144(19) -0.00116(19)
Au3 0.0163(3) 0.0161(3) 0.0128(3) -0.0061(2) -0.0007(2) -0.0023(2)
Au4 0.0055(2) 0.0147(3) 0.0246(3) 0.0000(2) -0.0015(2) -0.00106(19)
I1 0.0288(5) 0.0336(6) 0.0363(6) 0.0094(5) 0.0063(5) -0.0135(5)
I2 0.0273(6) 0.0408(7) 0.0906(11) 0.0358(7) -0.0158(6) -0.0192(5)
I3 0.0230(5) 0.0272(6) 0.0363(6) 0.0034(5) 0.0059(4) -0.0123(4)
I4 0.0406(6) 0.0204(5) 0.0230(5) 0.0047(4) -0.0023(4) 0.0050(4)
N1 0.019(6) 0.005(5) 0.008(5) 0.003(4) 0.004(4) -0.005(4)
N2 0.012(5) 0.008(6) 0.017(6) -0.008(5) -0.010(4) 0.005(4)
N3 0.010(5) 0.020(7) 0.022(7) -0.004(6) -0.001(5) -0.004(5)
N4 0.004(5) 0.021(7) 0.027(7) -0.006(5) 0.002(5) -0.003(5)
N5 0.013(5) 0.011(6) 0.020(6) -0.002(5) 0.000(5) 0.001(4)
N6 0.012(5) 0.011(6) 0.025(7) 0.001(5) -0.002(5) 0.000(4)
N7 0.019(6) 0.016(6) 0.016(6) -0.004(5) -0.006(5) 0.002(5)
N8 0.011(5) 0.020(7) 0.014(6) 0.000(5) 0.004(4) -0.006(5)
N9 0.024(6) 0.021(7) 0.021(7) -0.003(6) 0.000(5) -0.003(5)
N10 0.010(5) 0.022(7) 0.015(6) -0.001(5) 0.002(4) -0.005(5)
N11 0.021(6) 0.014(6) 0.014(6) -0.008(5) -0.004(5) 0.005(5)
N12 0.006(5) 0.026(7) 0.020(6) -0.005(5) -0.008(4) -0.001(5)
C1 0.017(2) 0.023(3) 0.022(3) 0.000(2) 0.011(2) 0.0021(19)
C2 0.017(7) 0.020(8) 0.018(8) 0.000(6) -0.002(6) -0.014(6)
C3 0.032(8) 0.015(8) 0.035(9) -0.012(7) -0.007(7) -0.002(6)
C4 0.018(7) 0.023(9) 0.036(9) -0.005(7) -0.002(7) 0.008(6)
C5 0.017(7) 0.026(8) 0.015(7) -0.006(6) -0.002(6) 0.000(6)
C6 0.015(7) 0.013(7) 0.035(9) 0.000(6) -0.007(6) -0.003(6)
C7 0.022(7) 0.021(8) 0.031(9) 0.006(7) -0.002(6) -0.013(6)
C8 0.021(12) 0.024(13) 0.045(13) 0.005(10) -0.005(10) 0.012(10)
C9 0.011(7) 0.019(8) 0.029(8) -0.004(6) 0.004(6) 0.002(6)
C10 0.018(7) 0.021(8) 0.016(7) 0.004(6) 0.002(6) 0.001(6)
C11 0.007(6) 0.019(8) 0.015(7) 0.006(6) 0.004(5) 0.001(5)
C12 0.011(6) 0.011(7) 0.024(8) -0.003(6) 0.004(5) 0.006(5)
C13 0.014(6) 0.018(7) 0.010(7) 0.001(6) 0.001(5) -0.002(5)
C14 0.012(7) 0.018(7) 0.015(7) -0.005(6) 0.002(5) -0.003(5)
C15 0.010(6) 0.019(7) 0.018(7) 0.013(6) -0.002(5) -0.004(5)
C16 0.024(7) 0.018(8) 0.014(7) -0.001(6) -0.002(6) -0.009(6)
C17 0.030(8) 0.023(9) 0.023(8) 0.012(7) 0.008(6) -0.011(7)
C18 0.011(7) 0.042(10) 0.042(10) 0.022(8) -0.003(7) 0.006(7)
C19 0.011(12) 0.025(13) 0.055(13) 0.012(11) -0.003(10) 0.007(10)
C20 0.024(12) 0.024(13) 0.021(13) -0.009(11) 0.014(10) 0.009(10)
C21 0.026(7) 0.021(8) 0.013(8) 0.002(6) -0.002(6) 0.002(6)
C22 0.017(7) 0.026(8) 0.011(7) 0.002(6) -0.001(5) -0.003(6)
C23 0.030(9) 0.027(9) 0.038(10) -0.008(8) 0.008(7) 0.002(7)
C24 0.008(6) 0.031(9) 0.032(9) -0.004(7) 0.012(6) -0.004(6)
C25 0.021(7) 0.015(7) 0.013(7) -0.011(6) -0.004(6) 0.004(6)
C26 0.022(8) 0.020(8) 0.014(7) -0.005(6) 0.006(6) -0.003(6)
C27 0.010(6) 0.038(10) 0.018(8) -0.005(7) 0.006(6) 0.002(6)
C28 0.017(7) 0.012(7) 0.011(7) 0.004(5) 0.010(5) 0.003(5)

loop_
_atom_type_symbol
_atom_type_description
_atom_type_scat_dispersion_real
_atom_type_scat_dispersion_imag
_atom_type_scat_source
C C 0.0033 0.0016 'International Tables Vol C Tables 4.2.6.8 and 6.1.1.4'
H H 0.0000 0.0000 'International Tables Vol C Tables 4.2.6.8 and 6.1.1.4'
N N 0.0061 0.0033 'International Tables Vol C Tables 4.2.6.8 and 6.1.1.4'
I I -0.4742 1.8119 'International Tables Vol C Tables 4.2.6.8 and 6.1.1.4'
Au Au -2.0133 8.8022 'International Tables Vol C Tables 4.2.6.8 and 6.1.1.4'
Fe Fe 0.3463 0.8444 'International Tables Vol C Tables 4.2.6.8 and 6.1.1.4'

loop_
_geom_angle_atom_site_label_1
_geom_angle_atom_site_label_2
_geom_angle_atom_site_label_3
_geom_angle
_geom_angle_site_symmetry_1
_geom_angle_site_symmetry_3
_geom_angle_publ_flag
N2 Fe1 N1 177.7(4) . . ?
N3 Fe1 N1 86.8(4) . . ?
N4 Fe1 N1 85.3(4) . . ?
N5 Fe1 N1 89.2(4) . . ?
N6 Fe1 N1 89.8(4) . . ?
N3 Fe1 N2 94.2(4) . . ?
N4 Fe1 N2 92.6(4) . . ?
N5 Fe1 N2 89.9(4) . . ?
N6 Fe1 N2 92.3(4) . . ?
N3 Fe1 N4 91.5(4) . . ?
N3 Fe1 N5 175.4(5) . . ?
N3 Fe1 N6 89.7(4) . . ?
N4 Fe1 N5 90.5(4) . . ?
N6 Fe1 N4 174.9(5) . . ?
N6 Fe1 N5 88.0(4) . . ?
N8 Fe2 N7 174.3(4) . . ?
N9 Fe2 N7 92.9(4) . . ?
N10 Fe2 N7 91.9(4) . . ?
N11 Fe2 N7 86.5(4) . . ?
N12 Fe2 N7 91.9(4) . . ?
N9 Fe2 N8 92.7(4) . . ?
N10 Fe2 N8 87.0(4) . . ?
N11 Fe2 N8 87.9(4) . . ?
N12 Fe2 N8 89.2(4) . . ?
N9 Fe2 N10 90.9(4) . . ?
N9 Fe2 N11 177.6(4) . . ?
N9 Fe2 N12 89.3(4) . . ?
N11 Fe2 N10 91.4(4) . . ?
N12 Fe2 N10 176.2(5) . . ?
N12 Fe2 N11 88.4(4) . . ?
C11 Au1 C25 179.8(6) 1_566 . ?
C11 Au1 Au2 91.3(4) 1_566 2_776 ?
C25 Au1 Au2 88.9(4) . 2_776 ?
C28 Au2 C26 178.3(6) 1_655 . ?
C28 Au2 Au1 98.3(4) 1_655 2_776 ?
C26 Au2 Au1 83.3(4) . 2_776 ?
C27 Au3 C13 178.3(5) . . ?
C27 Au3 Au4 100.6(5) . 2_765 ?
C13 Au3 Au4 78.8(4) . 2_765 ?
C12 Au4 C14 177.7(5) . . ?
C12 Au4 Au3 89.4(4) . 2_765 ?
C14 Au4 Au3 91.6(4) . 2_765 ?
C5 N1 C1 119.5(13) . . ?
C5 N1 Fe1 119.7(9) . . ?
C1 N1 Fe1 120.2(11) . . ?
C10 N2 C6 115.6(12) . . ?
C10 N2 Fe1 119.6(9) . . ?
C6 N2 Fe1 124.8(8) . . ?
C11 N3 Fe1 160.9(12) . . ?
C12 N4 Fe1 179.3(11) 1_455 . ?
C13 N5 Fe1 161.8(11) . . ?
C14 N6 Fe1 178.0(10) . . ?
C15 N7 C19 117.4(14) . . ?
C15 N7 Fe2 120.4(9) . . ?
C19 N7 Fe2 121.9(12) . . ?
C20 N8 C24 116.3(14) . . ?
C20 N8 Fe2 124.6(11) . . ?
C24 N8 Fe2 119.0(9) . . ?
C25 N9 Fe2 176.1(13) . . ?
C26 N10 Fe2 171.0(12) . . ?
C27 N11 Fe2 171.6(11) . . ?
C28 N12 Fe2 169.3(12) . . ?
C2 C1 N1 120.7(16) . . ?
C2 C1 H1 119.6 . . ?
N1 C1 H1 119.8 . . ?
C1 C2 C3 120.9(15) . . ?
C1 C2 I1 118.8(12) . . ?
C3 C2 I1 120.2(11) . . ?
C4 C3 C2 118.1(14) . . ?
C4 C3 H3 120.9 . . ?
C2 C3 H3 121.0 . . ?
C3 C4 C5 120.3(13) . . ?
C3 C4 H4 120.0 . . ?
C5 C4 H4 119.7 . . ?
N1 C5 C4 120.5(13) . . ?
N1 C5 H5 119.9 . . ?
C4 C5 H5 119.6 . . ?
N2 C6 C7 123.5(12) . . ?
N2 C6 H6 118.3 . . ?
C7 C6 H6 118.2 . . ?
C6 C7 C8 120.0(14) . . ?
C6 C7 I2 120.3(10) . . ?
C8 C7 I2 119.6(13) . . ?
C7 C8 C9 115.7(18) . . ?
C7 C8 H8 121.7 . . ?
C9 C8 H8 122.6 . . ?
C10 C9 C8 120.9(14) . . ?
C10 C9 H9 119.6 . . ?
C8 C9 H9 119.5 . . ?
N2 C10 C9 124.2(13) . . ?
N2 C10 H10 117.7 . . ?
C9 C10 H10 118.1 . . ?
N3 C11 Au1 176.5(13) . 1_544 ?
N4 C12 Au4 178.3(14) 1_655 . ?
N5 C13 Au3 176.6(13) . . ?
N6 C14 Au4 176.7(13) . . ?
N7 C15 C16 122.3(12) . . ?
N7 C15 H15 119.0 . . ?
C16 C15 H15 118.7 . . ?
C17 C16 C15 121.2(13) . . ?
C17 C16 I3 120.2(11) . . ?
C15 C16 I3 118.6(10) . . ?
C16 C17 C18 115.2(14) . . ?
C16 C17 H17 122.1 . . ?
C18 C17 H17 122.7 . . ?
C19 C18 C17 120.2(15) . . ?
C19 C18 H18 120.4 . . ?
C17 C18 H18 119.5 . . ?
N7 C19 C18 123.7(18) . . ?
N7 C19 H19 118.2 . . ?
C18 C19 H19 118.1 . . ?
N8 C20 C21 122.1(17) . . ?
N8 C20 H20 118.9 . . ?
C21 C20 H20 119.0 . . ?
C20 C21 C22 120.6(15) . . ?
C20 C21 I4 119.4(12) . . ?
C22 C21 I4 120.0(11) . . ?
C23 C22 C21 117.7(15) . . ?
C23 C22 H22 121.5 . . ?
C21 C22 H22 120.8 . . ?
C24 C23 C22 119.4(14) . . ?
C24 C23 H23 120.3 . . ?
C22 C23 H23 120.3 . . ?
C23 C24 N8 123.8(14) . . ?
C23 C24 H24 118.3 . . ?
N8 C24 H24 117.9 . . ?
N9 C25 Au1 172.7(14) . . ?
N10 C26 Au2 176.3(14) . . ?
N11 C27 Au3 177.1(11) . . ?
N12 C28 Au2 175.9(12) . 1_455 ?

loop_
_geom_bond_atom_site_label_1
_geom_bond_atom_site_label_2
_geom_bond_distance
_geom_bond_site_symmetry_2
_geom_bond_publ_flag
Fe1 N1 2.268(11) . ?
Fe1 N2 2.220(11) . ?
Fe1 N3 2.113(11) . ?
Fe1 N4 2.134(10) . ?
Fe1 N5 2.139(10) . ?
Fe1 N6 2.124(10) . ?
Fe2 N7 2.235(12) . ?
Fe2 N8 2.236(12) . ?
Fe2 N9 2.116(10) . ?
Fe2 N10 2.171(10) . ?
Fe2 N11 2.174(9) . ?
Fe2 N12 2.161(10) . ?
Au1 C11 1.983(12) 1_566 ?
Au1 C25 2.000(11) . ?
Au1 Au2 3.0137(8) 2_776 ?
Au2 C28 1.987(13) 1_655 ?
Au2 C26 2.007(14) . ?
Au2 Au1 3.0137(8) 2_776 ?
Au3 C27 1.985(14) . ?
Au3 C13 1.988(12) . ?
Au3 Au4 3.0927(8) 2_765 ?
Au4 C12 1.981(12) . ?
Au4 C14 1.983(12) . ?
Au4 Au3 3.0927(8) 2_765 ?
I1 C2 2.113(13) . ?
I2 C7 2.070(14) . ?
I3 C16 2.091(13) . ?
I4 C21 2.106(14) . ?
N1 C5 1.347(15) . ?
N1 C1 1.36(2) . ?
N2 C10 1.341(15) . ?
N2 C6 1.357(17) . ?
N3 C11 1.169(15) . ?
N4 C12 1.163(15) 1_455 ?
N5 C13 1.133(15) . ?
N6 C14 1.161(15) . ?
N7 C15 1.323(16) . ?
N7 C19 1.32(2) . ?
N8 C20 1.34(2) . ?
N8 C24 1.370(16) . ?
N9 C25 1.134(14) . ?
N10 C26 1.128(16) . ?
N11 C27 1.130(15) . ?
N12 C28 1.151(15) . ?
C1 C2 1.34(2) . ?
C1 H1 0.9300 . ?
C2 C3 1.396(18) . ?
C3 C4 1.35(2) . ?
C3 H3 0.9300 . ?
C4 C5 1.39(2) . ?
C4 H4 0.9300 . ?
C5 H5 0.9300 . ?
C6 C7 1.39(2) . ?
C6 H6 0.9300 . ?
C7 C8 1.41(2) . ?
C8 C9 1.39(2) . ?
C8 H8 0.9300 . ?
C9 C10 1.37(2) . ?
C9 H9 0.9300 . ?
C10 H10 0.9300 . ?
C11 Au1 1.983(12) 1_544 ?
C12 N4 1.163(15) 1_655 ?
C15 C16 1.390(19) . ?
C15 H15 0.9300 . ?
C16 C17 1.37(2) . ?
C17 C18 1.407(19) . ?
C17 H17 0.9300 . ?
C18 C19 1.36(2) . ?
C18 H18 0.9300 . ?
C19 H19 0.9300 . ?
C20 C21 1.38(2) . ?
C20 H20 0.9300 . ?
C21 C22 1.378(18) . ?
C22 C23 1.373(19) . ?
C22 H22 0.9300 . ?
C23 C24 1.35(2) . ?
C23 H23 0.9300 . ?
C24 H24 0.9300 . ?
C28 Au2 1.987(12) 1_455 ?
